data_4118926
loop_
_publ_author_name
'Fatma Bannani'
'S\'ebastien Floquet'
'Nathalie Leclerc-Laronze'
'Mohamed Haouas'
'Francis Taulelle'
'J\'er\^ome Marrot'
'Paul K\"ogerler'
'Emmanuel Cadot'

_publ_contact_author
; 
      Pr E. Cadot
      Institut Lavoisier de Versailles, ILV, UMR CNRS 8180
      Universit\'e de Versailles Saint-Quentin-en-Yvelines
      45 Avenue des Etats Unis
      78035 Versailles Cedex
      France
;
_publ_contact_author_email cadot@chimie.uvsq.fr
_publ_contact_author_fax '(33) 1 39 25 44 52'
_publ_contact_author_phone '(33) 1 39 25 43 82 '
_publ_section_title
;
 Cubic Box versus Spheroidal Capsule Built from Defect and Intact
 Pentagonal Units
;
_journal_name_full 'Journal of the American Chemical Society'
_journal_page_first 19342
_journal_page_last 19345
_journal_paper_doi 10.1021/ja309302y
_journal_volume 134
_journal_year 2012
_chemical_formula_sum 'C86 H456 Mo84 N2.5 Na43.5 O416 S48'
_chemical_formula_weight 18781.44
_chemical_name_systematic
; 
 ? 
;
_space_group_IT_number 202
_symmetry_cell_setting cubic
_symmetry_space_group_name_Hall '-F 2 2 3'
_symmetry_space_group_name_H-M 'F m -3'
_atom_sites_solution_hydrogens geom
_atom_sites_solution_primary direct
_atom_sites_solution_secondary difmap
_audit_creation_method SHELXL-97
_cell_angle_alpha 90.00
_cell_angle_beta 90.00
_cell_angle_gamma 90.00
_cell_formula_units_Z 4
_cell_length_a 41.4417(11)
_cell_length_b 41.4417(11)
_cell_length_c 41.4417(11)
_cell_measurement_reflns_used 5513
_cell_measurement_temperature 200(2)
_cell_measurement_theta_max 20.91
_cell_measurement_theta_min 2.20
_cell_volume 71173(3)
_computing_cell_refinement 'Bruker SAINT'
_computing_data_collection 'Bruker APEX2'
_computing_data_reduction 'Bruker SAINT'
_computing_molecular_graphics 'Bruker SHELXTL'
_computing_publication_material 'Bruker SHELXTL'
_computing_structure_refinement 'SHELXL-97 (Sheldrick, 1997)'
_computing_structure_solution 'SHELXS-97 (Sheldrick, 1990)'
_diffrn_ambient_temperature 200(2)
_diffrn_detector_area_resol_mean 512x512
_diffrn_measured_fraction_theta_full 1.000
_diffrn_measured_fraction_theta_max 1.000
_diffrn_measurement_device_type 'Bruker APEX-II CCD'
_diffrn_measurement_method '\f and \w scans'
_diffrn_radiation_monochromator graphite
_diffrn_radiation_source 'fine-focus sealed tube'
_diffrn_radiation_type MoK\a
_diffrn_radiation_wavelength 0.71073
_diffrn_reflns_av_R_equivalents 0.0552
_diffrn_reflns_av_sigmaI/netI 0.0649
_diffrn_reflns_limit_h_max 46
_diffrn_reflns_limit_h_min -49
_diffrn_reflns_limit_k_max 43
_diffrn_reflns_limit_k_min -49
_diffrn_reflns_limit_l_max 49
_diffrn_reflns_limit_l_min -48
_diffrn_reflns_number 95095
_diffrn_reflns_theta_full 24.99
_diffrn_reflns_theta_max 24.99
_diffrn_reflns_theta_min 0.85
_diffrn_standards_number 0
_exptl_absorpt_coefficient_mu 1.672
_exptl_absorpt_correction_T_max 0.9361
_exptl_absorpt_correction_T_min 0.9211
_exptl_absorpt_correction_type multi-scan
_exptl_absorpt_process_details 'SADABS (Sheldrick, V2.10)'
_exptl_crystal_colour yellow
_exptl_crystal_density_diffrn 1.753
_exptl_crystal_description octahedral
_exptl_crystal_F_000 36368
_exptl_crystal_size_max 0.05
_exptl_crystal_size_mid 0.04
_exptl_crystal_size_min 0.04
_refine_diff_density_max 1.229
_refine_diff_density_min -0.796
_refine_diff_density_rms 0.178
_refine_ls_extinction_method none
_refine_ls_goodness_of_fit_ref 0.911
_refine_ls_hydrogen_treatment constr
_refine_ls_matrix_type full
_refine_ls_number_parameters 217
_refine_ls_number_reflns 5484
_refine_ls_number_restraints 0
_refine_ls_restrained_S_all 0.911
_refine_ls_R_factor_all 0.1049
_refine_ls_R_factor_gt 0.0618
_refine_ls_shift/su_max 0.001
_refine_ls_shift/su_mean 0.000
_refine_ls_structure_factor_coef Fsqd
_refine_ls_weighting_details 'calc w=1/[\s^2^(Fo^2^)+(0.1235P)^2^+0.0000P] where P=(Fo^2^+2Fc^2^)/3'
_refine_ls_weighting_scheme calc
_refine_ls_wR_factor_gt 0.1686
_refine_ls_wR_factor_ref 0.1897
_reflns_number_gt 2970
_reflns_number_total 5484
_reflns_threshold_expression >2sigma(I)
_cod_data_source_file ja309302y_si_001.cif
_cod_data_source_block 1
_cod_original_formula_sum 'C86 H456 Mo84 N2.50 Na43.50 O416 S48'
_cod_database_code 4118926

loop_
_symmetry_equiv_pos_as_xyz
'x, y, z'
'-x, -y, z'
'-x, y, -z'
'x, -y, -z'
'z, x, y'
'z, -x, -y'
'-z, -x, y'
'-z, x, -y'
'y, z, x'
'-y, z, -x'
'y, -z, -x'
'-y, -z, x'
'x, y+1/2, z+1/2'
'-x, -y+1/2, z+1/2'
'-x, y+1/2, -z+1/2'
'x, -y+1/2, -z+1/2'
'z, x+1/2, y+1/2'
'z, -x+1/2, -y+1/2'
'-z, -x+1/2, y+1/2'
'-z, x+1/2, -y+1/2'
'y, z+1/2, x+1/2'
'-y, z+1/2, -x+1/2'
'y, -z+1/2, -x+1/2'
'-y, -z+1/2, x+1/2'
'x+1/2, y, z+1/2'
'-x+1/2, -y, z+1/2'
'-x+1/2, y, -z+1/2'
'x+1/2, -y, -z+1/2'
'z+1/2, x, y+1/2'
'z+1/2, -x, -y+1/2'
'-z+1/2, -x, y+1/2'
'-z+1/2, x, -y+1/2'
'y+1/2, z, x+1/2'
'-y+1/2, z, -x+1/2'
'y+1/2, -z, -x+1/2'
'-y+1/2, -z, x+1/2'
'x+1/2, y+1/2, z'
'-x+1/2, -y+1/2, z'
'-x+1/2, y+1/2, -z'
'x+1/2, -y+1/2, -z'
'z+1/2, x+1/2, y'
'z+1/2, -x+1/2, -y'
'-z+1/2, -x+1/2, y'
'-z+1/2, x+1/2, -y'
'y+1/2, z+1/2, x'
'-y+1/2, z+1/2, -x'
'y+1/2, -z+1/2, -x'
'-y+1/2, -z+1/2, x'
'-x, -y, -z'
'x, y, -z'
'x, -y, z'
'-x, y, z'
'-z, -x, -y'
'-z, x, y'
'z, x, -y'
'z, -x, y'
'-y, -z, -x'
'y, -z, x'
'-y, z, x'
'y, z, -x'
'-x, -y+1/2, -z+1/2'
'x, y+1/2, -z+1/2'
'x, -y+1/2, z+1/2'
'-x, y+1/2, z+1/2'
'-z, -x+1/2, -y+1/2'
'-z, x+1/2, y+1/2'
'z, x+1/2, -y+1/2'
'z, -x+1/2, y+1/2'
'-y, -z+1/2, -x+1/2'
'y, -z+1/2, x+1/2'
'-y, z+1/2, x+1/2'
'y, z+1/2, -x+1/2'
'-x+1/2, -y, -z+1/2'
'x+1/2, y, -z+1/2'
'x+1/2, -y, z+1/2'
'-x+1/2, y, z+1/2'
'-z+1/2, -x, -y+1/2'
'-z+1/2, x, y+1/2'
'z+1/2, x, -y+1/2'
'z+1/2, -x, y+1/2'
'-y+1/2, -z, -x+1/2'
'y+1/2, -z, x+1/2'
'-y+1/2, z, x+1/2'
'y+1/2, z, -x+1/2'
'-x+1/2, -y+1/2, -z'
'x+1/2, y+1/2, -z'
'x+1/2, -y+1/2, z'
'-x+1/2, y+1/2, z'
'-z+1/2, -x+1/2, -y'
'-z+1/2, x+1/2, y'
'z+1/2, x+1/2, -y'
'z+1/2, -x+1/2, y'
'-y+1/2, -z+1/2, -x'
'y+1/2, -z+1/2, x'
'-y+1/2, z+1/2, x'
'y+1/2, z+1/2, -x'

loop_
_atom_site_label
_atom_site_type_symbol
_atom_site_fract_x
_atom_site_fract_y
_atom_site_fract_z
_atom_site_U_iso_or_equiv
_atom_site_adp_type
_atom_site_occupancy
_atom_site_symmetry_multiplicity
_atom_site_calc_flag
_atom_site_refinement_flags
Mo1 Mo 0.36824(2) 0.14599(2) 0.20093(2) 0.0523(3) Uani 1 1 d .
Mo2 Mo 0.33079(2) 0.08989(2) 0.21077(2) 0.0501(3) Uani 1 1 d .
Mo3 Mo 0.32062(2) 0.04482(2) 0.14481(2) 0.0507(3) Uani 1 1 d .
Mo4 Mo 0.32961(3) 0.0000 0.21193(3) 0.0526(4) Uani 1 2 d S
S1 S 0.38435(6) 0.09325(6) 0.19632(7) 0.0576(7) Uani 1 1 d .
S2 S 0.31149(6) 0.14298(7) 0.20596(7) 0.0587(7) Uani 1 1 d .
O1 O 0.37594(17) 0.15492(17) 0.23964(17) 0.069(2) Uani 1 1 d .
O2 O 0.31949(14) 0.08871(13) 0.15864(14) 0.0443(15) Uani 1 1 d .
O3 O 0.35304(15) 0.14696(15) 0.14696(15) 0.050(3) Uani 1 3 d S
O4 O 0.33370(16) 0.08629(16) 0.25114(16) 0.0636(18) Uani 1 1 d .
O5 O 0.33440(15) -0.04292(14) 0.19619(15) 0.0501(16) Uani 1 1 d .
O6 O 0.28025(16) 0.07658(16) 0.21274(17) 0.0562(17) Uani 1 1 d .
O7 O 0.29826(18) 0.04296(15) 0.11077(16) 0.066(2) Uani 1 1 d .
O8 O 0.35932(18) 0.04369(16) 0.13072(17) 0.068(2) Uani 1 1 d .
O9 O 0.3172(2) 0.0000 0.1592(2) 0.052(2) Uani 1 2 d S
O10 O 0.27125(16) 0.04628(16) 0.16925(17) 0.0587(18) Uani 1 1 d .
O11 O 0.3533(3) 0.0000 0.2452(2) 0.075(3) Uani 1 2 d S
O12 O 0.2911(3) 0.0000 0.2266(2) 0.066(3) Uani 1 2 d S
O13 O 0.3850(2) 0.0000 0.1850(3) 0.079(3) Uani 1 2 d S
C1 C 0.2626(3) 0.0590(3) 0.1949(3) 0.060(3) Uani 1 1 d .
C2 C 0.2285(3) 0.0524(3) 0.2070(3) 0.078(4) Uani 1 1 d .
H2A H 0.2131 0.0561 0.1894 0.117 Uiso 1 1 calc R
H2B H 0.2236 0.0670 0.2250 0.117 Uiso 1 1 calc R
H2C H 0.2269 0.0300 0.2143 0.117 Uiso 1 1 calc R
Na1 Na 0.4024(5) 0.0532(4) 0.0965(5) 0.134(8) Uani 0.33 1 d P
O1W O 0.39225(19) 0.10775(19) 0.10775(19) 0.090(4) Uani 1 3 d S
O2W O 0.4004(10) 0.0000 0.0856(8) 0.099(15) Uani 0.33 2 d SP
O3W O 0.4370(7) 0.0481(6) 0.1439(9) 0.124(12) Uani 0.33 1 d P
O4W O 0.4430(7) 0.0570(7) 0.0570(7) 0.125(19) Uani 0.33 3 d SP
O5W O 0.2352(4) 0.0000 0.1356(4) 0.115(5) Uani 1 2 d S
O6W O 0.2500 0.1224(3) 0.2500 0.153(7) Uani 1 2 d S
O7W O 0.1696(7) 0.0000 0.1451(9) 0.103(13) Uani 0.33 2 d SP

loop_
_atom_site_aniso_label
_atom_site_aniso_U_11
_atom_site_aniso_U_22
_atom_site_aniso_U_33
_atom_site_aniso_U_23
_atom_site_aniso_U_13
_atom_site_aniso_U_12
Mo1 0.0509(6) 0.0526(6) 0.0535(6) -0.0023(4) 0.0019(4) -0.0018(4)
Mo2 0.0517(5) 0.0439(5) 0.0546(6) -0.0020(4) 0.0058(4) -0.0013(4)
Mo3 0.0617(6) 0.0413(5) 0.0492(5) 0.0014(4) 0.0072(4) 0.0012(4)
Mo4 0.0670(9) 0.0398(7) 0.0511(8) 0.000 0.0043(6) 0.000
S1 0.0549(16) 0.0528(16) 0.0649(17) 0.0019(13) 0.0052(13) -0.0017(12)
S2 0.0555(16) 0.0586(16) 0.0619(17) -0.0006(13) 0.0034(13) 0.0022(13)
O1 0.073(5) 0.071(5) 0.063(5) 0.003(4) 0.002(4) -0.015(4)
O2 0.049(4) 0.039(3) 0.045(4) 0.005(3) 0.007(3) -0.002(3)
O3 0.050(3) 0.050(3) 0.050(3) 0.001(3) -0.001(3) -0.001(3)
O4 0.068(5) 0.070(5) 0.052(4) -0.007(4) 0.003(4) -0.003(4)
O5 0.057(4) 0.042(4) 0.051(4) -0.002(3) 0.011(3) 0.001(3)
O6 0.047(4) 0.059(4) 0.063(4) 0.003(4) 0.012(3) -0.007(3)
O7 0.093(6) 0.050(4) 0.056(4) 0.003(3) 0.016(4) -0.002(4)
O8 0.084(5) 0.051(4) 0.067(5) -0.006(4) 0.025(4) -0.007(4)
O9 0.065(6) 0.043(5) 0.047(5) 0.000 0.000(5) 0.000
O10 0.056(4) 0.060(4) 0.061(5) 0.001(4) 0.017(4) 0.004(3)
O11 0.115(9) 0.048(6) 0.063(7) 0.000 -0.002(6) 0.000
O12 0.097(8) 0.034(5) 0.068(7) 0.000 0.028(6) 0.000
O13 0.065(7) 0.080(8) 0.091(8) 0.000 0.002(6) 0.000
C1 0.058(7) 0.058(7) 0.065(7) 0.020(6) 0.000(6) 0.018(6)
C2 0.070(8) 0.088(9) 0.077(8) 0.005(7) 0.026(6) -0.014(7)
Na1 0.151(17) 0.076(11) 0.175(19) 0.017(12) 0.079(15) 0.001(11)
O1W 0.090(4) 0.090(4) 0.090(4) -0.012(5) 0.012(5) 0.012(5)
O2W 0.19(4) 0.009(13) 0.10(3) 0.000 0.11(3) 0.000
O3W 0.10(2) 0.058(16) 0.22(4) -0.011(19) 0.02(2) -0.021(15)
O4W 0.125(19) 0.125(19) 0.125(19) -0.023(18) 0.023(18) 0.023(18)
O5W 0.116(11) 0.095(10) 0.135(12) 0.000 -0.035(9) 0.000
O6W 0.157(14) 0.087(10) 0.214(18) 0.000 0.117(13) 0.000
O7W 0.039(19) 0.16(4) 0.11(3) 0.000 -0.035(19) 0.000

loop_
_atom_type_symbol
_atom_type_description
_atom_type_scat_dispersion_real
_atom_type_scat_dispersion_imag
_atom_type_scat_source
C C 0.0033 0.0016 'International Tables Vol C Tables 4.2.6.8 and 6.1.1.4'
H H 0.0000 0.0000 'International Tables Vol C Tables 4.2.6.8 and 6.1.1.4'
N N 0.0061 0.0033 'International Tables Vol C Tables 4.2.6.8 and 6.1.1.4'
O O 0.0106 0.0060 'International Tables Vol C Tables 4.2.6.8 and 6.1.1.4'
S S 0.1246 0.1234 'International Tables Vol C Tables 4.2.6.8 and 6.1.1.4'
Mo Mo -1.6832 0.6857 'International Tables Vol C Tables 4.2.6.8 and 6.1.1.4'
Na Na 0.0362 0.0249 'International Tables Vol C Tables 4.2.6.8 and 6.1.1.4'

loop_
_geom_angle_atom_site_label_1
_geom_angle_atom_site_label_2
_geom_angle_atom_site_label_3
_geom_angle
_geom_angle_site_symmetry_1
_geom_angle_site_symmetry_3
O1 Mo1 O2 100.0(3) . 34
O1 Mo1 S1 103.6(3) . .
O2 Mo1 S1 87.47(18) 34 .
O1 Mo1 O3 165.6(3) . .
O2 Mo1 O3 80.4(2) 34 .
S1 Mo1 O3 90.9(2) . .
O1 Mo1 S2 96.7(2) . .
O2 Mo1 S2 156.73(18) 34 .
S1 Mo1 S2 104.27(10) . .
O3 Mo1 S2 79.40(19) . .
O1 Mo1 S2 90.7(3) . 34
O2 Mo1 S2 80.07(18) 34 34
S1 Mo1 S2 162.52(10) . 34
O3 Mo1 S2 75.08(19) . 34
S2 Mo1 S2 83.65(13) . 34
O1 Mo1 Mo2 98.5(2) . .
O2 Mo1 Mo2 138.65(17) 34 .
S1 Mo1 Mo2 52.24(7) . .
O3 Mo1 Mo2 90.24(4) . .
S2 Mo1 Mo2 52.93(7) . .
S2 Mo1 Mo2 136.27(7) 34 .
O4 Mo2 O5 101.8(3) . 51
O4 Mo2 O6 90.5(3) . .
O5 Mo2 O6 80.8(2) 51 .
O4 Mo2 O2 169.7(3) . .
O5 Mo2 O2 72.9(2) 51 .
O6 Mo2 O2 80.0(2) . .
O4 Mo2 S1 101.2(2) . .
O5 Mo2 S1 84.85(18) 51 .
O6 Mo2 S1 163.0(2) . .
O2 Mo2 S1 87.22(16) . .
O4 Mo2 S2 101.1(2) . .
O5 Mo2 S2 153.09(19) 51 .
O6 Mo2 S2 84.98(19) . .
O2 Mo2 S2 82.28(16) . .
S1 Mo2 S2 104.45(10) . .
O4 Mo2 Mo1 100.2(2) . .
O5 Mo2 Mo1 134.51(17) 51 .
O6 Mo2 Mo1 138.23(18) . .
O2 Mo2 Mo1 89.63(15) . .
S1 Mo2 Mo1 51.92(7) . .
S2 Mo2 Mo1 53.43(7) . .
O7 Mo3 O8 103.2(3) . .
O7 Mo3 O2 106.3(3) . .
O8 Mo3 O2 98.7(3) . .
O7 Mo3 O9 99.9(3) . .
O8 Mo3 O9 98.4(3) . .
O2 Mo3 O9 144.3(3) . .
O7 Mo3 O5 161.1(3) . 51
O8 Mo3 O5 94.9(3) . 51
O2 Mo3 O5 75.5(2) . 51
O9 Mo3 O5 72.0(3) . 51
O7 Mo3 O10 83.1(3) . .
O8 Mo3 O10 173.7(3) . .
O2 Mo3 O10 79.6(2) . .
O9 Mo3 O10 79.9(3) . .
O5 Mo3 O10 78.7(2) 51 .
O11 Mo4 O12 104.6(5) . .
O11 Mo4 O5 102.6(2) . .
O12 Mo4 O5 102.7(2) . .
O11 Mo4 O5 102.6(2) . 51
O12 Mo4 O5 102.7(2) . 51
O5 Mo4 O5 138.0(4) . 51
O11 Mo4 O9 157.8(5) . .
O12 Mo4 O9 97.6(4) . .
O5 Mo4 O9 72.0(2) . .
O5 Mo4 O9 72.0(2) 51 .
Mo1 S1 Mo2 75.84(9) . .
Mo2 S2 Mo1 73.64(8) . .
Mo2 S2 Mo1 88.91(9) . 43
Mo1 S2 Mo1 97.07(10) . 43
Mo3 O2 Mo1 140.0(3) . 43
Mo3 O2 Mo2 108.0(3) . .
Mo1 O2 Mo2 108.6(3) 43 .
Mo1 O3 Mo1 105.8(3) 43 .
Mo1 O3 Mo1 105.8(3) 43 34
Mo1 O3 Mo1 105.8(3) . 34
Mo4 O5 Mo2 141.3(3) . 51
Mo4 O5 Mo3 109.7(3) . 51
Mo2 O5 Mo3 103.4(3) 51 51
C1 O6 Mo2 132.9(7) . .
Mo3 O8 Na1 158.4(7) . .
Mo3 O9 Mo3 143.5(5) . 51
Mo3 O9 Mo4 106.3(3) . .
Mo3 O9 Mo4 106.3(2) 51 .
C1 O10 Mo3 130.6(7) . .
O10 C1 O6 125.2(10) . .
O10 C1 C2 118.3(11) . .
O6 C1 C2 116.5(10) . .
C1 C2 H2A 109.5 . .
C1 C2 H2B 109.5 . .
H2A C2 H2B 109.5 . .
C1 C2 H2C 109.5 . .
H2A C2 H2C 109.5 . .
H2B C2 H2C 109.5 . .
O2W Na1 O8 85.8(9) . .
O2W Na1 O1W 167.5(15) . .
O8 Na1 O1W 84.5(6) . .
O2W Na1 O4W 87.3(11) . .
O8 Na1 O4W 171.7(11) . .
O1W Na1 O4W 101.7(10) . .
O2W Na1 O3W 95.6(15) . .
O8 Na1 O3W 86.8(10) . .
O1W Na1 O3W 91.7(9) . .
O4W Na1 O3W 98.4(11) . .
O2W Na1 Na1 124.2(13) . 43
O8 Na1 Na1 124.3(10) . 43
O1W Na1 Na1 56.8(4) . 43
O4W Na1 Na1 56.9(7) . 43
O3W Na1 Na1 127.9(12) . 43
O2W Na1 Na1 135.5(12) . 34
O8 Na1 Na1 131.3(8) . 34
O1W Na1 Na1 56.8(4) . 34
O4W Na1 Na1 56.9(7) . 34
O3W Na1 Na1 68.1(13) . 34
Na1 Na1 Na1 59.999(2) 43 34
O2W Na1 O3W 88.5(14) . 43
O8 Na1 O3W 86.2(10) . 43
O1W Na1 O3W 83.1(9) . 43
O4W Na1 O3W 89.0(9) . 43
O3W Na1 O3W 171.7(15) . 43
Na1 Na1 O3W 53.8(11) 43 43
Na1 Na1 O3W 113.7(11) 34 43
Na1 O1W Na1 66.4(7) 34 .
Na1 O1W Na1 66.4(7) 34 43
Na1 O1W Na1 66.4(7) . 43
Na1 O2W Na1 157(2) . 51
Na1 O3W Na1 58.1(10) . 34
Na1 O4W Na1 66.2(13) 43 .
Na1 O4W Na1 66.2(13) 43 34
Na1 O4W Na1 66.2(13) . 34

loop_
_geom_bond_atom_site_label_1
_geom_bond_atom_site_label_2
_geom_bond_distance
_geom_bond_site_symmetry_2
Mo1 O1 1.677(7) .
Mo1 O2 2.043(6) 34
Mo1 S1 2.293(3) .
Mo1 O3 2.324(4) .
Mo1 S2 2.364(3) .
Mo1 S2 2.580(3) 34
Mo1 Mo2 2.8249(12) .
Mo2 O4 1.684(7) .
Mo2 O5 2.044(6) 51
Mo2 O6 2.168(6) .
Mo2 O2 2.211(6) .
Mo2 S1 2.303(3) .
Mo2 S2 2.349(3) .
Mo3 O7 1.690(7) .
Mo3 O8 1.707(7) .
Mo3 O2 1.908(6) .
Mo3 O9 1.956(3) .
Mo3 O5 2.206(6) 51
Mo3 O10 2.284(7) .
Mo4 O11 1.691(11) .
Mo4 O12 1.707(10) .
Mo4 O5 1.905(6) .
Mo4 O5 1.905(6) 51
Mo4 O9 2.245(9) .
S2 Mo1 2.580(3) 43
O2 Mo1 2.043(6) 43
O3 Mo1 2.324(4) 43
O3 Mo1 2.324(4) 34
O5 Mo2 2.044(6) 51
O5 Mo3 2.206(6) 51
O6 C1 1.269(13) .
O8 Na1 2.315(19) .
O9 Mo3 1.956(3) 51
O10 C1 1.241(12) .
C1 C2 1.522(15) .
C2 H2A 0.9800 .
C2 H2B 0.9800 .
C2 H2C 0.9800 .
Na1 O2W 2.253(18) .
Na1 O1W 2.35(2) .
Na1 O4W 2.35(4) .
Na1 O3W 2.44(4) .
Na1 Na1 2.57(3) 43
Na1 Na1 2.57(3) 34
Na1 O3W 2.81(4) 43
O1W Na1 2.35(2) 34
O1W Na1 2.35(2) 43
O2W Na1 2.253(18) 51
O3W Na1 2.81(4) 34
O4W Na1 2.35(4) 43
O4W Na1 2.35(4) 34
